data_4319033
loop_
_publ_author_name
'Carolyn J. Shorrock'
'Bao-Yu Xue'
'Peter B. Kim'
'Raymond J. Batchelor'
'Brian O. Patrick'
'Daniel B. Leznoff'

_publ_contact_author
;
 D. B. Leznoff
 Dept. of Chemistry, Simon Fraser University
 8888 University Way
 Burnaby, B.C.
 Canada
 V5A 1S6
;
_publ_contact_author_email dleznoff@sfu.ca
_publ_contact_author_fax 604-291-3765
_publ_contact_author_phone 604-291-4887
_publ_section_title
;
 Heterobimetallic Coordination Polymers Incorporating [M(CN)2]- (M = Cu,
 Ag) and [Ag2(CN)3]- Units: Increasing Structural Dimensionality via M-M'
 and M...NC Interactions
;
_journal_name_full 'Inorganic Chemistry'
_journal_page_first 6743
_journal_page_last 6753
_journal_paper_doi 10.1021/ic025850p
_journal_volume 41
_journal_year 2002
_chemical_formula_sum 'C6 H8 Ag Cu2 N6'
_chemical_formula_weight 399.13
_space_group_IT_number 14
_symmetry_cell_setting monoclinic
_symmetry_Int_Tables_number 14
_symmetry_space_group_name_Hall '-P 2yn'
_symmetry_space_group_name_H-M 'P 1 21/n 1'
_audit_creation_date 2002-03-25
_audit_creation_method 'by teXsan v1.8'
_cell_angle_alpha 90
_cell_angle_beta 94.264(4)
_cell_angle_gamma 90
_cell_formula_units_Z 4
_cell_length_a 8.0393(5)
_cell_length_b 12.7741(6)
_cell_length_c 11.0643(5)
_cell_measurement_reflns_used 7354
_cell_measurement_temperature 198.2
_cell_measurement_theta_max 30.05
_cell_measurement_theta_min 3.0
_cell_volume 1133.10(10)
_computing_cell_refinement 'd*TREK (MSC, 1996-1998)'
_computing_data_collection 'd*TREK (MSC, 1996-1998)'
_computing_data_reduction 'd*TREK (MSC, 1996-1998)'
_computing_publication_material 'teXsan (MSC, 1992-1997)'
_computing_structure_refinement 'teXsan (MSC, 1992-1997)'
_computing_structure_solution
;
DIRDIF92 PATTY (Beurskens, 1992)
;
_diffrn_ambient_temperature 198.2
_diffrn_detector_area_resol_mean 11.76
_diffrn_measurement_device_type 'Rigaku/ADSC CCD'
_diffrn_measurement_method 'area detector'
_diffrn_orient_matrix_UB_11 0.00000
_diffrn_orient_matrix_UB_12 0.00000
_diffrn_orient_matrix_UB_13 0.00000
_diffrn_orient_matrix_UB_21 0.00000
_diffrn_orient_matrix_UB_22 0.00000
_diffrn_orient_matrix_UB_23 0.00000
_diffrn_orient_matrix_UB_31 0.00000
_diffrn_orient_matrix_UB_32 0.00000
_diffrn_orient_matrix_UB_33 0.00000
_diffrn_radiation_detector CCD
_diffrn_radiation_monochromator graphite
_diffrn_radiation_source 'X-ray tube'
_diffrn_radiation_type 'Mo K\a'
_diffrn_radiation_wavelength 0.7107
_diffrn_reflns_av_R_equivalents 0.03070
_diffrn_reflns_av_sigmaI/netI 0.070
_diffrn_reflns_limit_h_max 11
_diffrn_reflns_limit_h_min -9
_diffrn_reflns_limit_k_max 15
_diffrn_reflns_limit_k_min -17
_diffrn_reflns_limit_l_max 15
_diffrn_reflns_limit_l_min -12
_diffrn_reflns_number 10288
_diffrn_reflns_reduction_process 'Lp corrections applied'
_diffrn_reflns_theta_max 30.05
_diffrn_reflns_theta_min 3.00
_diffrn_standards_decay_% 0.00
_diffrn_standards_interval_count 0
_diffrn_standards_number 0
_exptl_absorpt_coefficient_mu 5.401
_exptl_absorpt_correction_T_max 1.000
_exptl_absorpt_correction_T_min 0.573
_exptl_absorpt_correction_type multi-scan
_exptl_crystal_colour blue
_exptl_crystal_density_diffrn 2.339
_exptl_crystal_density_meas ?
_exptl_crystal_description block
_exptl_crystal_F_000 764.00
_exptl_crystal_size_max 0.50
_exptl_crystal_size_mid 0.50
_exptl_crystal_size_min 0.35
_refine_diff_density_max 0.66
_refine_diff_density_min -0.79
_refine_ls_extinction_method none
_refine_ls_goodness_of_fit_all 1.099
_refine_ls_goodness_of_fit_ref 1.099
_refine_ls_hydrogen_treatment noref
_refine_ls_matrix_type full
_refine_ls_number_constraints 0
_refine_ls_number_parameters 136
_refine_ls_number_reflns 2916
_refine_ls_number_restraints 0
_refine_ls_R_factor_all 0.0377
_refine_ls_R_factor_gt 0.022
_refine_ls_shift/su_max 0.0039
_refine_ls_shift/su_mean 0.0003
_refine_ls_structure_factor_coef Fsqd
_refine_ls_weighting_details 'w = 1/[\s^2^(Fo^2^)]'
_refine_ls_weighting_scheme sigma
_refine_ls_wR_factor_all 0.0689
_refine_ls_wR_factor_ref 0.0689
_reflns_number_gt 2551
_reflns_number_total 3031
_reflns_threshold_expression I>3.00\s(I)
_cod_data_source_file ic025850p_s1_1.cif
_cod_data_source_block dl011/Cu-en-Ag
_cod_depositor_comments
;
The following automatic conversions were performed:

'_exptl_crystal_density_meas' value 'not measured' was changed to '?'
- the value is perceived as not measured.

Automatic conversion script
Id: cif_fix_values 3008 2015-01-20 13:52:24Z robertas 
;
_cod_original_cell_volume 1133.10(9)
_cod_original_sg_symbol_H-M 'P 21/n '
_cod_original_formula_sum 'C6 H8 Ag Cu2 N6 '
_cod_database_code 4319033

loop_
_symmetry_equiv_pos_as_xyz
'   +x,   +y,   +z'
1/2-x,1/2+y,1/2-z
'   -x,   -y,   -z'
1/2+x,1/2-y,1/2+z

loop_
_atom_site_label
_atom_site_fract_x
_atom_site_fract_y
_atom_site_fract_z
_atom_site_U_iso_or_equiv
_atom_site_occupancy
_atom_site_refinement_flags
_atom_site_adp_type
_atom_site_calc_flag
_atom_site_calc_attached_atom
Ag(1) 1.22887(2) 0.13789(2) 0.14153(2) 0.02702(6) 1.000 . Uani d ?
Cu(1) 0.79315(3) 0.04630(2) 0.40650(2) 0.01344(6) 1.000 . Uani d ?
Cu(2) 1.22717(3) 0.31850(2) 0.32860(2) 0.01807(7) 1.000 . Uani d ?
N(1) 0.8578(2) -0.0208(2) 0.2505(2) 0.0211(4) 1.000 . Uani d ?
N(2) 0.6820(2) -0.0942(1) 0.4319(2) 0.0175(4) 1.000 . Uani d ?
N(3) 0.7612(3) 0.0888(2) 0.5756(2) 0.0220(5) 1.000 . Uani d ?
N(4) 0.5682(3) 0.1155(2) 0.3108(2) 0.0252(5) 1.000 . Uani d ?
N(6) 1.4008(3) 0.3533(2) 0.4581(2) 0.0259(5) 1.000 . Uani d ?
N(7) 0.9618(3) 0.1580(2) 0.3894(2) 0.0209(4) 1.000 . Uani d ?
C(1) 0.7502(3) -0.1139(2) 0.2249(2) 0.0228(5) 1.000 . Uani d ?
C(2) 0.7377(3) -0.1701(2) 0.3430(2) 0.0227(5) 1.000 . Uani d ?
C(3) 0.7468(3) 0.1195(2) 0.6718(2) 0.0196(5) 1.000 . Uani d ?
C(4) 0.4495(3) 0.1244(2) 0.2484(2) 0.0229(5) 1.000 . Uani d ?
C(6) 1.0139(3) 0.1395(2) 0.0258(2) 0.0213(5) 1.000 . Uani d ?
C(7) 1.0591(3) 0.2198(2) 0.3702(2) 0.0190(5) 1.000 . Uani d ?
H(1) 0.8409 0.0294 0.1835 0.026 1.000 . Uiso c ?
H(2) 0.9750 -0.0420 0.2592 0.026 1.000 . Uiso c ?
H(3) 0.7138 -0.1196 0.5141 0.021 1.000 . Uiso c ?
H(4) 0.5610 -0.0864 0.4211 0.021 1.000 . Uiso c ?
H(5) 0.6395 -0.0922 0.1917 0.028 1.000 . Uiso c ?
H(6) 0.8009 -0.1599 0.1668 0.028 1.000 . Uiso c ?
H(7) 0.8470 -0.1987 0.3712 0.027 1.000 . Uiso c ?
H(8) 0.6568 -0.2273 0.3322 0.027 1.000 . Uiso c ?

loop_
_atom_site_aniso_label
_atom_site_aniso_U_11
_atom_site_aniso_U_22
_atom_site_aniso_U_33
_atom_site_aniso_U_12
_atom_site_aniso_U_13
_atom_site_aniso_U_23
Ag(1) 0.0184(1) 0.0374(1) 0.0238(1) 0.00393(7) -0.00796(8) 0.00193(7)
Cu(1) 0.0124(1) 0.0150(1) 0.0126(1) -0.00186(9) -0.0007(1) -0.00114(8)
Cu(2) 0.0166(1) 0.0234(1) 0.0136(1) -0.0073(1) -0.0031(1) 0.0060(1)
N(1) 0.0212(9) 0.0233(9) 0.020(1) -0.0042(7) 0.0081(8) -0.0028(7)
N(2) 0.0202(8) 0.0181(8) 0.0143(9) -0.0034(7) 0.0018(7) 0.0009(7)
N(3) 0.025(1) 0.0213(9) 0.020(1) -0.0031(7) 0.0016(8) -0.0035(7)
N(4) 0.0205(9) 0.0261(9) 0.028(1) 0.0042(8) -0.0040(8) 0.0042(8)
N(6) 0.024(1) 0.032(1) 0.021(1) -0.0082(8) -0.0014(8) 0.0048(8)
N(7) 0.0211(9) 0.0208(8) 0.020(1) -0.0037(7) -0.0006(8) 0.0007(7)
C(1) 0.030(1) 0.023(1) 0.015(1) -0.0071(9) 0.0020(9) -0.0036(8)
C(2) 0.035(1) 0.0162(9) 0.017(1) -0.0034(9) 0.0007(9) -0.0015(8)
C(3) 0.0173(9) 0.0206(9) 0.020(1) 0.0021(8) -0.0032(8) -0.0026(8)
C(4) 0.017(1) 0.026(1) 0.025(1) 0.0024(9) -0.0055(9) 0.0025(9)
C(6) 0.018(1) 0.028(1) 0.016(1) 0.0036(9) -0.0035(9) -0.0025(8)
C(7) 0.0160(9) 0.023(1) 0.017(1) -0.0032(8) -0.0066(8) 0.0027(8)

loop_
_atom_type_symbol
_atom_type_oxidation_number
_atom_type_number_in_cell
_atom_type_scat_dispersion_real
_atom_type_scat_dispersion_imag
_atom_type_scat_source
C 0 24 0.002 0.002
;International Tables for Crystallography
(1992, Vol. C, Tables 4.2.6.8 and 6.1.1.1)
;
H 0 32 0.000 0.000
;International Tables for Crystallography
(1992, Vol. C, Table 6.1.1.2)
;
N 0 24 0.004 0.003
;International Tables for Crystallography
(1992, Vol. C, Tables 4.2.6.8 and 6.1.1.1)
;
Cu 0 8 0.263 1.266
;International Tables for Crystallography
(1992, Vol. C, Tables 4.2.6.8 and 6.1.1.1)
;
Ag 0 4 -1.085 1.101
;International Tables for Crystallography
(1992, Vol. C, Tables 4.2.6.8 and 6.1.1.1)
;

loop_
_geom_angle_atom_site_label_1
_geom_angle_atom_site_label_2
_geom_angle_atom_site_label_3
_geom_angle
_geom_angle_site_symmetry_1
_geom_angle_site_symmetry_2
_geom_angle_site_symmetry_3
_geom_angle_publ_flag
C(4) Ag(1) C(6) 175.0(1) 1_655 . . yes
N(1) Cu(1) N(2) 83.48(8) . . . yes
N(1) Cu(1) N(3) 167.82(9) . . . yes
N(1) Cu(1) N(4) 90.82(9) . . . yes
N(1) Cu(1) N(7) 90.21(8) . . . yes
N(2) Cu(1) N(3) 91.33(8) . . . yes
N(2) Cu(1) N(4) 93.92(8) . . . yes
N(2) Cu(1) N(7) 163.13(8) . . . yes
N(3) Cu(1) N(4) 100.56(9) . . . yes
N(3) Cu(1) N(7) 91.70(9) . . . yes
N(4) Cu(1) N(7) 101.83(8) . . . yes
N(6) Cu(2) C(3) 117.5(1) . . 4_554 yes
N(6) Cu(2) C(7) 116.35(9) . . . yes
C(3) Cu(2) C(7) 126.1(1) 4_554 . . yes
Cu(1) N(1) C(1) 108.6(2) . . . yes
Cu(1) N(1) H(1) 109.5 . . . no
Cu(1) N(1) H(2) 109.8 . . . no
C(1) N(1) H(1) 109.6 . . . no
C(1) N(1) H(2) 109.8 . . . no
H(1) N(1) H(2) 109.4 . . . no
Cu(1) N(2) C(2) 109.3(1) . . . yes
Cu(1) N(2) H(3) 109.3 . . . no
Cu(1) N(2) H(4) 109.5 . . . no
C(2) N(2) H(3) 109.4 . . . no
C(2) N(2) H(4) 109.7 . . . no
H(3) N(2) H(4) 109.6 . . . no
Cu(1) N(3) C(3) 175.6(2) . . . yes
Cu(1) N(4) C(4) 161.2(2) . . . yes
Cu(2) N(6) C(6) 169.4(2) . . 4 yes
Cu(1) N(7) C(7) 174.5(2) . . . yes
N(1) C(1) C(2) 107.1(2) . . . yes
N(1) C(1) H(5) 109.9 . . . no
N(1) C(1) H(6) 109.9 . . . no
C(2) C(1) H(5) 110.1 . . . no
C(2) C(1) H(6) 110.3 . . . no
H(5) C(1) H(6) 109.5 . . . no
N(2) C(2) C(1) 108.1(2) . . . yes
N(2) C(2) H(7) 109.9 . . . no
N(2) C(2) H(8) 109.8 . . . no
C(1) C(2) H(7) 109.7 . . . no
C(1) C(2) H(8) 109.7 . . . no
H(7) C(2) H(8) 109.5 . . . no
Cu(2) C(3) N(3) 175.7(2) 4_455 . . yes
Ag(1) C(4) N(4) 177.5(2) 1_455 . . yes
Ag(1) C(6) N(6) 174.9(2) . . 4_454 yes
Cu(2) C(7) N(7) 176.2(2) . . . yes

loop_
_geom_bond_atom_site_label_1
_geom_bond_atom_site_label_2
_geom_bond_distance
_geom_bond_site_symmetry_1
_geom_bond_site_symmetry_2
_geom_bond_publ_flag
Ag(1) C(4) 2.062(2) . 1_655 yes
Ag(1) C(6) 2.073(2) . . yes
Cu(1) N(1) 2.030(2) . . yes
Cu(1) N(2) 2.036(2) . . yes
Cu(1) N(3) 1.984(2) . . yes
Cu(1) N(4) 2.211(2) . . yes
Cu(1) N(7) 1.989(2) . . yes
Cu(2) N(6) 1.975(2) . . yes
Cu(2) C(3) 1.923(2) . 4_554 yes
Cu(2) C(7) 1.926(2) . . yes
N(1) C(1) 1.485(3) . . yes
N(1) H(1) 0.98 . . no
N(1) H(2) 0.98 . . no
N(2) C(2) 1.474(3) . . yes
N(2) H(3) 0.98 . . no
N(2) H(4) 0.98 . . no
N(3) C(3) 1.148(3) . . yes
N(4) C(4) 1.144(3) . . yes
N(6) C(6) 1.138(4) . 4 yes
N(7) C(7) 1.143(3) . . yes
C(1) C(2) 1.500(3) . . yes
C(1) H(5) 0.98 . . no
C(1) H(6) 0.98 . . no
C(2) H(7) 0.98 . . no
C(2) H(8) 0.98 . . no

loop_
_geom_contact_atom_site_label_1
_geom_contact_atom_site_label_2
_geom_contact_distance
_geom_contact_site_symmetry_1
_geom_contact_site_symmetry_2
_geom_contact_publ_flag
Ag(1) C(4) 2.062(2) . 1_655 no
Ag(1) Cu(2) 3.1000(4) . . no
Ag(1) C(3) 3.116(2) . 4_554 no
Ag(1) C(7) 3.141(2) . . no
Ag(1) N(4) 3.205(2) . 1_655 no
Ag(1) N(6) 3.208(2) . 4_454 no
Ag(1) N(3) 3.578(2) . 4_554 no
Cu(2) C(6) 3.100(2) . 4 no
Cu(2) C(4) 3.216(3) . 1_655 no
N(1) C(3) 3.468(3) . 3_756 no
N(1) N(6) 3.513(3) . 2_745 no
N(1) C(6) 3.526(3) . . no
N(2) C(7) 3.320(3) . 3_756 no
N(2) N(7) 3.455(3) . 3_756 no
N(2) N(3) 3.559(3) . 3_656 no
N(2) C(3) 3.566(3) . 3_656 no
N(6) C(6) 1.138(4) . 4 no
N(6) C(2) 3.451(3) . 3_756 no
N(7) C(1) 3.556(3) . 2_655 no
C(1) C(7) 3.378(3) . 2_645 no
C(1) C(6) 3.489(4) . 3_755 no
C(2) C(7) 3.517(3) . 3_756 no
C(2) C(7) 3.520(3) . 2_645 no
C(2) C(6) 3.539(3) . 2_645 no
C(3) C(7) 3.431(3) . 4_455 no

loop_
_geom_torsion_atom_site_label_1
_geom_torsion_atom_site_label_2
_geom_torsion_atom_site_label_3
_geom_torsion_atom_site_label_4
_geom_torsion_site_symmetry_1
_geom_torsion_site_symmetry_2
_geom_torsion_site_symmetry_3
_geom_torsion_site_symmetry_4
_geom_torsion
_geom_torsion_publ_flag
Cu(1) N(1) C(1) C(2) . . . . -42.2(2) no
Cu(1) N(2) C(2) C(1) . . . . -38.3(2) no
Cu(1) N(3) C(3) Cu(2) . . . 4_455 8(5) no
Cu(1) N(7) C(7) Cu(2) . . . . -19(5) no
N(1) Cu(1) N(2) C(2) . . . . 11.9(2) no
N(1) Cu(1) N(3) C(3) . . . . 120(3) no
N(1) Cu(1) N(4) C(4) . . . . 44.5(7) no
N(1) Cu(1) N(7) C(7) . . . . 14(2) no
N(1) C(1) C(2) N(2) . . . . 53.2(3) no
N(2) Cu(1) N(1) C(1) . . . . 17.1(2) no
N(2) Cu(1) N(3) C(3) . . . . -176(3) no
N(2) Cu(1) N(4) C(4) . . . . -39.0(7) no
N(2) Cu(1) N(7) C(7) . . . . 82(2) no
N(3) Cu(1) N(1) C(1) . . . . 82.3(4) no
N(3) Cu(1) N(2) C(2) . . . . -157.1(2) no
N(3) Cu(1) N(4) C(4) . . . . -131.1(7) no
N(3) Cu(1) N(7) C(7) . . . . -178(2) no
N(3) C(3) Cu(2) N(6) . . 4_455 4_455 -108(3) no
N(3) C(3) Cu(2) C(7) . . 4_455 4_455 68(3) no
N(4) Cu(1) N(1) C(1) . . . . -76.8(2) no
N(4) Cu(1) N(2) C(2) . . . . 102.2(2) no
N(4) Cu(1) N(3) C(3) . . . . -81(3) no
N(4) Cu(1) N(7) C(7) . . . . -76(2) no
N(6) Cu(2) C(7) N(7) . . . . -126(3) no
N(7) Cu(1) N(1) C(1) . . . . -178.6(2) no
N(7) Cu(1) N(2) C(2) . . . . -56.8(4) no
N(7) Cu(1) N(3) C(3) . . . . 21(3) no
N(7) Cu(1) N(4) C(4) . . . . 134.9(7) no
N(7) C(7) Cu(2) C(3) . . . 4_554 51(3) no
